data_2008736
loop_
_publ_author_name
'Dipakranjan Mal'
'Nirmal Kumar Hazra'
'Gur Dayal Nigam'
'Kandasamy Chinnakali'
'Hoong-Kun Fun'

_publ_section_title 4,4a,4b,5,6,7,9,9a-Octahydro-1,4-methano-7-methyl-5-nitro-1<i>H</i>-fluoren-9-one
_journal_issue 7
_journal_name_full 'Acta Crystallographica Section C'
_journal_page_first 1129
_journal_page_last 1130
_journal_paper_doi 10.1107/S0108270199003352
_journal_volume 55
_journal_year 1999
_chemical_formula_sum 'C15 H17 N O3'
_chemical_formula_weight 259.30
_chemical_name_systematic
;
4,4a,4b,5,6,7,9,9a-Octahydro-1,4-methano-7-methyl-5-nitro-1H-fluoren-9-one
;
_space_group_IT_number 29
_symmetry_cell_setting orthorhombic
_symmetry_space_group_name_Hall 'P 2c -2ac'
_symmetry_space_group_name_H-M 'P c a 21'
_audit_creation_method SHELXL97
_cell_angle_alpha 90.00
_cell_angle_beta 90.00
_cell_angle_gamma 90.00
_cell_formula_units_Z 4
_cell_length_a 18.0675(9)
_cell_length_b 7.7986(4)
_cell_length_c 9.2847(4)
_cell_measurement_reflns_used 6180
_cell_measurement_temperature 293(2)
_cell_measurement_theta_max 28.31
_cell_measurement_theta_min 2.25
_cell_volume 1308.23(11)
_computing_cell_refinement 'SAINT (Siemens, 1996)'
_computing_data_collection 'SMART (Siemens, 1996)'
_computing_data_reduction SAINT
_computing_molecular_graphics SHELXTL
_computing_publication_material 'SHELXTL and PLATON (Spek, 1990)'
_computing_structure_refinement SHELXTL
_computing_structure_solution 'SHELXTL (Sheldrick, 1997)'
_diffrn_ambient_temperature 293(2)
_diffrn_detector_area_resol_mean 8.33
_diffrn_measurement_device 'Siemens SMART CCD area-detector'
_diffrn_measurement_method '\w scans'
_diffrn_radiation_monochromator graphite
_diffrn_radiation_source 'fine-focus sealed tube'
_diffrn_radiation_type MoK\a
_diffrn_radiation_wavelength 0.71073
_diffrn_reflns_av_R_equivalents 0.028
_diffrn_reflns_av_sigmaI/netI 0.032
_diffrn_reflns_limit_h_max 23
_diffrn_reflns_limit_h_min 0
_diffrn_reflns_limit_k_max 10
_diffrn_reflns_limit_k_min 0
_diffrn_reflns_limit_l_max 12
_diffrn_reflns_limit_l_min -12
_diffrn_reflns_number 8746
_diffrn_reflns_theta_max 28.31
_diffrn_reflns_theta_min 2.25
_exptl_absorpt_coefficient_mu 0.092
_exptl_absorpt_correction_type none
_exptl_crystal_colour colourless
_exptl_crystal_density_diffrn 1.317
_exptl_crystal_density_method 'not measured'
_exptl_crystal_description block
_exptl_crystal_F_000 552
_exptl_crystal_size_max 0.48
_exptl_crystal_size_mid 0.40
_exptl_crystal_size_min 0.40
_refine_diff_density_max 0.15
_refine_diff_density_min -0.11
_refine_ls_extinction_method none
_refine_ls_goodness_of_fit_ref 1.05
_refine_ls_hydrogen_treatment constr
_refine_ls_matrix_type full
_refine_ls_number_parameters 173
_refine_ls_number_reflns 3233
_refine_ls_number_restraints 1
_refine_ls_restrained_S_all 1.05
_refine_ls_R_factor_all 0.044
_refine_ls_R_factor_gt 0.037
_refine_ls_shift/su_max <0.001
_refine_ls_shift/su_mean 0.000
_refine_ls_structure_factor_coef Fsqd
_refine_ls_weighting_details 'calc w = 1/[\s^2^(Fo^2^)+(0.0513P)^2^+0.0867P] where P=(Fo^2^+2Fc^2^)/3'
_refine_ls_weighting_scheme calc
_refine_ls_wR_factor_ref 0.098
_reflns_number_gt 2823
_reflns_number_total 3233
_reflns_threshold_expression I>2\s(I)
_cod_data_source_file sk1281.cif
_cod_data_source_block I
_cod_original_cell_volume 1308.20(10)
_cod_original_sg_symbol_H-M Pca21
_cod_database_code 2008736

loop_
_symmetry_equiv_pos_as_xyz
'x, y, z'
'-x, -y, z+1/2'
'x+1/2, -y, z'
'-x+1/2, y, z+1/2'

loop_
_atom_site_label
_atom_site_fract_x
_atom_site_fract_y
_atom_site_fract_z
_atom_site_U_iso_or_equiv
_atom_site_adp_type
_atom_site_calc_flag
_atom_site_refinement_flags
_atom_site_occupancy
_atom_site_disorder_assembly
_atom_site_disorder_group
_atom_site_type_symbol
O1 0.69222(10) 0.54681(19) -0.0966(2) 0.0901(6) Uani d . 1 . . O
O2 0.68864(11) 0.6693(2) -0.30191(16) 0.0931(6) Uani d . 1 . . O
O3 0.53936(9) 1.1276(2) 0.27467(18) 0.0794(4) Uani d . 1 . . O
N1 0.68360(8) 0.6712(2) -0.17125(16) 0.0555(4) Uani d . 1 . . N
C1 0.66695(8) 0.84295(18) -0.10212(15) 0.0406(3) Uani d . 1 . . C
H1 0.6323 0.9068 -0.1631 0.049 Uiso calc R 1 . . H
C2 0.73988(9) 0.94155(19) -0.09184(18) 0.0476(3) Uani d . 1 . . C
H2A 0.7629 0.9455 -0.1862 0.057 Uiso calc R 1 . . H
H2B 0.7731 0.8812 -0.0274 0.057 Uiso calc R 1 . . H
C3 0.72872(9) 1.12529(18) -0.03665(17) 0.0463(3) Uani d . 1 . . C
H3 0.7136 1.1951 -0.1193 0.056 Uiso calc R 1 . . H
C4 0.66754(8) 1.13460(18) 0.07185(16) 0.0430(3) Uani d . 1 . . C
H4 0.6581 1.2395 0.1157 0.052 Uiso calc R 1 . . H
C5 0.62605(8) 1.00130(18) 0.10878(15) 0.0370(3) Uani d . 1 . . C
C6 0.55611(8) 1.0121(2) 0.19320(17) 0.0479(3) Uani d . 1 . . C
C7 0.50861(8) 0.8597(2) 0.15522(17) 0.0460(3) Uani d . 1 . . C
H7 0.4650 0.8974 0.1011 0.055 Uiso calc R 1 . . H
C8 0.48459(10) 0.7413(3) 0.2821(2) 0.0630(5) Uani d . 1 . . C
H8 0.4424 0.7815 0.3393 0.076 Uiso calc R 1 . . H
C9 0.55376(13) 0.6981(3) 0.3658(2) 0.0714(6) Uani d . 1 . . C
H9 0.5660 0.7378 0.4572 0.086 Uiso calc R 1 . . H
C10 0.59373(11) 0.5935(3) 0.2853(2) 0.0638(5) Uani d . 1 . . C
H10 0.6390 0.5452 0.3105 0.077 Uiso calc R 1 . . H
C11 0.55293(8) 0.5661(2) 0.14474(19) 0.0485(3) Uani d . 1 . . C
H11 0.5665 0.4631 0.0904 0.058 Uiso calc R 1 . . H
C12 0.55691(7) 0.73908(17) 0.06022(15) 0.0367(3) Uani d . 1 . . C
H12 0.5346 0.7259 -0.0353 0.044 Uiso calc R 1 . . H
C13 0.63411(7) 0.82270(16) 0.04718(13) 0.0328(2) Uani d . 1 . . C
H13 0.6690 0.7582 0.1071 0.039 Uiso calc R 1 . . H
C14 0.47288(10) 0.5734(3) 0.1995(2) 0.0616(5) Uani d . 1 . . C
H14A 0.4369 0.5838 0.1224 0.074 Uiso calc R 1 . . H
H14B 0.4603 0.4778 0.2617 0.074 Uiso calc R 1 . . H
C15 0.80091(11) 1.2010(3) 0.0202(3) 0.0659(5) Uani d . 1 . . C
H15A 0.7919 1.3143 0.0567 0.099 Uiso calc R 1 . . H
H15B 0.8365 1.2067 -0.0565 0.099 Uiso calc R 1 . . H
H15C 0.8198 1.1297 0.0961 0.099 Uiso calc R 1 . . H

loop_
_atom_site_aniso_label
_atom_site_aniso_U_11
_atom_site_aniso_U_22
_atom_site_aniso_U_33
_atom_site_aniso_U_12
_atom_site_aniso_U_13
_atom_site_aniso_U_23
O1 0.1239(15) 0.0505(7) 0.0959(11) 0.0242(8) 0.0132(11) -0.0090(8)
O2 0.1294(14) 0.0884(11) 0.0616(9) -0.0339(9) 0.0409(9) -0.0332(7)
O3 0.0816(9) 0.0710(8) 0.0855(10) 0.0051(7) 0.0322(8) -0.0322(8)
N1 0.0514(7) 0.0563(8) 0.0588(9) -0.0081(6) 0.0195(6) -0.0185(7)
C1 0.0434(7) 0.0418(7) 0.0365(6) 0.0022(6) 0.0057(6) -0.0021(6)
C2 0.0455(8) 0.0483(7) 0.0490(8) -0.0027(6) 0.0139(7) 0.0009(6)
C3 0.0494(9) 0.0414(7) 0.0480(7) -0.0046(6) -0.0001(6) 0.0053(6)
C4 0.0457(7) 0.0354(6) 0.0478(7) 0.0052(5) -0.0036(6) -0.0032(6)
C5 0.0379(6) 0.0385(6) 0.0345(6) 0.0069(5) -0.0021(5) -0.0024(5)
C6 0.0482(8) 0.0492(8) 0.0464(8) 0.0100(7) 0.0073(7) -0.0033(6)
C7 0.0336(6) 0.0550(8) 0.0495(8) 0.0081(6) 0.0050(6) 0.0020(7)
C8 0.0556(9) 0.0771(12) 0.0563(10) -0.0050(9) 0.0223(8) 0.0015(9)
C9 0.0894(14) 0.0857(14) 0.0389(9) -0.0184(12) 0.0024(9) 0.0142(9)
C10 0.0604(10) 0.0688(11) 0.0623(10) -0.0080(9) -0.0123(9) 0.0328(10)
C11 0.0423(7) 0.0438(7) 0.0592(9) -0.0020(6) 0.0016(6) 0.0103(7)
C12 0.0331(6) 0.0417(6) 0.0352(6) 0.0030(5) -0.0014(5) 0.0007(5)
C13 0.0325(6) 0.0340(6) 0.0318(6) 0.0042(5) 0.0005(5) 0.0012(5)
C14 0.0483(8) 0.0675(10) 0.0689(11) -0.0112(8) 0.0090(8) 0.0116(9)
C15 0.0552(10) 0.0678(11) 0.0746(12) -0.0166(9) 0.0015(9) -0.0026(10)

loop_
_atom_type_symbol
_atom_type_description
_atom_type_scat_dispersion_real
_atom_type_scat_dispersion_imag
_atom_type_scat_source
C C 0.0033 0.0016 'International Tables Vol C Tables 4.2.6.8 and 6.1.1.4'
H H 0.0000 0.0000 'International Tables Vol C Tables 4.2.6.8 and 6.1.1.4'
N N 0.0061 0.0033 'International Tables Vol C Tables 4.2.6.8 and 6.1.1.4'
O O 0.0106 0.0060 'International Tables Vol C Tables 4.2.6.8 and 6.1.1.4'

loop_
_geom_angle_atom_site_label_1
_geom_angle_atom_site_label_2
_geom_angle_atom_site_label_3
_geom_angle
_geom_angle_publ_flag
O1 N1 O2 123.77(17) ?
O1 N1 C1 119.64(14) ?
O2 N1 C1 116.58(17) ?
N1 C1 C13 111.89(11) ?
N1 C1 C2 107.46(11) ?
C13 C1 C2 109.44(12) ?
C1 C2 C3 112.15(12) ?
C4 C3 C15 112.31(14) ?
C4 C3 C2 111.52(12) ?
C15 C3 C2 111.37(14) ?
C5 C4 C3 123.57(13) ?
C4 C5 C6 124.81(13) ?
C4 C5 C13 124.71(12) ?
C6 C5 C13 109.44(12) ?
O3 C6 C5 125.55(16) ?
O3 C6 C7 126.03(15) ?
C5 C6 C7 108.36(12) ?
C6 C7 C12 106.84(11) ?
C6 C7 C8 116.65(14) ?
C12 C7 C8 103.09(12) ?
C9 C8 C14 100.43(17) ?
C9 C8 C7 106.91(14) ?
C14 C8 C7 99.55(14) ?
C10 C9 C8 107.41(17) ?
C9 C10 C11 107.98(17) ?
C10 C11 C14 99.71(15) ?
C10 C11 C12 106.78(13) ?
C14 C11 C12 100.25(13) ?
C13 C12 C7 107.19(11) ?
C13 C12 C11 116.45(11) ?
C7 C12 C11 102.20(12) ?
C5 C13 C1 106.70(11) ?
C5 C13 C12 105.80(10) ?
C1 C13 C12 117.98(11) ?
C8 C14 C11 93.80(10) yes

loop_
_geom_bond_atom_site_label_1
_geom_bond_atom_site_label_2
_geom_bond_site_symmetry_2
_geom_bond_distance
_geom_bond_publ_flag
O1 N1 . 1.202(2) yes
O2 N1 . 1.217(2) yes
O3 C6 . 1.214(2) yes
N1 C1 . 1.516(2) yes
C1 C13 . 1.516(2) ?
C1 C2 . 1.529(2) ?
C2 C3 . 1.535(2) ?
C3 C4 . 1.497(2) ?
C3 C15 . 1.526(2) ?
C4 C5 . 1.327(2) yes
C5 C6 . 1.489(2) ?
C5 C13 . 1.513(2) ?
C6 C7 . 1.508(2) ?
C7 C12 . 1.557(2) ?
C7 C8 . 1.559(2) ?
C8 C9 . 1.510(3) ?
C8 C14 . 1.533(3) ?
C9 C10 . 1.321(3) yes
C10 C11 . 1.514(2) ?
C11 C14 . 1.534(2) ?
C11 C12 . 1.562(2) ?
C12 C13 . 1.544(2) ?

loop_
_geom_hbond_atom_site_label_D
_geom_hbond_atom_site_label_H
_geom_hbond_atom_site_label_A
_geom_hbond_site_symmetry_A
_geom_hbond_distance_DH
_geom_hbond_distance_HA
_geom_hbond_distance_DA
_geom_hbond_angle_DHA
_geom_hbond_publ_flag
C12 H12 O3 2_674 0.98 2.49 3.337(2) 144 yes

loop_
_geom_torsion_atom_site_label_1
_geom_torsion_atom_site_label_2
_geom_torsion_atom_site_label_3
_geom_torsion_atom_site_label_4
_geom_torsion
_geom_torsion_publ_flag
O1 N1 C1 C13 -22.5(2) yes
O2 N1 C1 C13 158.66(16) ?
O1 N1 C1 C2 97.60(18) ?
O2 N1 C1 C2 -81.2(2) yes
N1 C1 C2 C3 174.45(13) ?
C13 C1 C2 C3 -63.85(16) ?
C1 C2 C3 C4 34.70(18) ?
C1 C2 C3 C15 161.03(14) ?
C15 C3 C4 C5 -129.17(17) ?
C2 C3 C4 C5 -3.4(2) ?
C3 C4 C5 C6 -167.35(14) ?
C3 C4 C5 C13 -0.2(2) ?
C4 C5 C6 O3 -23.8(3) ?
C13 C5 C6 O3 167.38(17) ?
C4 C5 C6 C7 153.76(15) ?
C13 C5 C6 C7 -15.03(15) ?
O3 C6 C7 C12 -174.28(17) ?
C5 C6 C7 C12 8.15(16) ?
O3 C6 C7 C8 -59.7(2) ?
C5 C6 C7 C8 122.77(14) ?
C6 C7 C8 C9 -50.3(2) ?
C12 C7 C8 C9 66.38(18) ?
C6 C7 C8 C14 -154.40(13) ?
C12 C7 C8 C14 -37.69(15) ?
C14 C8 C9 C10 32.7(2) ?
C7 C8 C9 C10 -70.7(2) ?
C8 C9 C10 C11 0.8(2) ?
C9 C10 C11 C14 -33.98(19) ?
C9 C10 C11 C12 69.91(18) ?
C6 C7 C12 C13 1.42(15) ?
C8 C7 C12 C13 -122.05(13) ?
C6 C7 C12 C11 124.37(13) ?
C8 C7 C12 C11 0.90(15) ?
C10 C11 C12 C13 49.16(17) ?
C14 C11 C12 C13 152.67(13) ?
C10 C11 C12 C7 -67.27(15) ?
C14 C11 C12 C7 36.23(15) ?
C4 C5 C13 C1 -26.81(19) ?
C6 C5 C13 C1 141.99(12) ?
C4 C5 C13 C12 -153.24(14) ?
C6 C5 C13 C12 15.56(14) ?
N1 C1 C13 C5 175.42(12) ?
C2 C1 C13 C5 56.43(14) ?
N1 C1 C13 C12 -65.82(16) ?
C2 C1 C13 C12 175.19(11) ?
C7 C12 C13 C5 -10.18(14) ?
C11 C12 C13 C5 -123.81(13) ?
C7 C12 C13 C1 -129.42(12) ?
C11 C12 C13 C1 116.95(14) ?
C9 C8 C14 C11 -50.02(15) ?
C7 C8 C14 C11 59.31(15) ?
C10 C11 C14 C8 50.11(16) ?
C12 C11 C14 C8 -59.08(15) ?
